data_4306296
loop_
_publ_author_name
'J. Jacob Morris'
'Bruce C. Noll'
'Kenneth W. Henderson'

_publ_contact_author_address
;University of Notre Dame
Department of Chemistry
Notre Dame, IN 46556-5670
;
_publ_contact_author_email khenders@nd.edu
_publ_contact_author_fax 574.631.6652
_publ_contact_author_name 'Kenneth W. Henderson'
_publ_contact_author_phone 574.631.8025
_publ_section_title
;
High-Connectivity Networks and Hybrid Inorganic Rod Materials Built from
Potassium and Rubidium p-Halide-Substituted Aryloxides
;
_journal_name_full 'Inorganic Chemistry'
_journal_page_first 9583
_journal_page_last 9591
_journal_paper_doi 10.1021/ic801140u
_journal_volume 47
_journal_year 2008
_chemical_compound_source synthesized
_chemical_formula_sum 'C10 H12 I K O3'
_chemical_formula_weight 346.20
_chemical_name_common
;
Potassium 4-I-phenoxide dioxane
;
_chemical_name_systematic
; 
 ? 
;
_space_group_IT_number 14
_symmetry_cell_setting monoclinic
_symmetry_Int_Tables_number 14
_symmetry_space_group_name_Hall '-P 2ybc'
_symmetry_space_group_name_H-M 'P 1 21/c 1'
_atom_sites_solution_hydrogens geom
_atom_sites_solution_primary direct
_atom_sites_solution_secondary difmap
_audit_creation_method SHELXL-97
_cell_angle_alpha 90.00
_cell_angle_beta 103.706(4)
_cell_angle_gamma 90.00
_cell_formula_units_Z 12
_cell_length_a 11.2104(8)
_cell_length_b 15.3230(12)
_cell_length_c 22.0706(18)
_cell_measurement_reflns_used 9623
_cell_measurement_temperature 100(2)
_cell_measurement_theta_max 29.924
_cell_measurement_theta_min 2.308
_cell_volume 3683.3(5)
_computing_cell_refinement 'APEX2/SAINT (Bruker, 2004)'
_computing_data_collection 'APEX2 (Bruker, 2004)'
_computing_data_reduction 'SAINT/XPREP (Bruker, 2004; Sheldrick, 2003)'
_computing_molecular_graphics 'XP (Sheldrick, 1998)'
_computing_publication_material 'XCIF (Sheldrick, 2001)'
_computing_structure_refinement 'SHELXL-97 (Sheldrick, 1997)'
_computing_structure_solution 'SHELXS-97 (Sheldrick, 1990)'
_diffrn_ambient_temperature 100(2)
_diffrn_detector_area_resol_mean 8.33
_diffrn_measured_fraction_theta_full 1.000
_diffrn_measured_fraction_theta_max 1.000
_diffrn_measurement_device_type 'Bruker SMART APEX CCD area detector'
_diffrn_measurement_method '\f and \w scans'
_diffrn_radiation_monochromator graphite
_diffrn_radiation_probe x-ray
_diffrn_radiation_type MoK\a
_diffrn_radiation_wavelength 0.71073
_diffrn_reflns_av_R_equivalents 0.0484
_diffrn_reflns_av_sigmaI/netI 0.0232
_diffrn_reflns_limit_h_max 15
_diffrn_reflns_limit_h_min -15
_diffrn_reflns_limit_k_max 21
_diffrn_reflns_limit_k_min -19
_diffrn_reflns_limit_l_max 30
_diffrn_reflns_limit_l_min -30
_diffrn_reflns_number 162736
_diffrn_reflns_theta_full 29.57
_diffrn_reflns_theta_max 29.57
_diffrn_reflns_theta_min 1.87
_diffrn_source 'fine-focus sealed tube'
_diffrn_source_type 'Siemens KFFMO2K-90'
_exptl_absorpt_coefficient_mu 2.932
_exptl_absorpt_correction_T_max 0.63
_exptl_absorpt_correction_T_min 0.47
_exptl_absorpt_correction_type multi-scan
_exptl_absorpt_process_details 'Blessing, R. H. (1995) Acta Cryst. A51, 33-38.'
_exptl_crystal_colour 'clear colourless'
_exptl_crystal_density_diffrn 1.873
_exptl_crystal_density_method 'not measured'
_exptl_crystal_description parallelepiped
_exptl_crystal_F_000 2016
_exptl_crystal_size_max 0.30
_exptl_crystal_size_mid 0.19
_exptl_crystal_size_min 0.17
_refine_diff_density_max 0.897
_refine_diff_density_min -0.851
_refine_diff_density_rms 0.089
_refine_ls_extinction_method none
_refine_ls_goodness_of_fit_ref 1.040
_refine_ls_hydrogen_treatment constr
_refine_ls_matrix_type full
_refine_ls_number_parameters 406
_refine_ls_number_reflns 10342
_refine_ls_number_restraints 0
_refine_ls_restrained_S_all 1.040
_refine_ls_R_factor_all 0.0313
_refine_ls_R_factor_gt 0.0223
_refine_ls_shift/su_max 0.003
_refine_ls_shift/su_mean 0.000
_refine_ls_structure_factor_coef Fsqd
_refine_ls_weighting_details 'calc w=1/[\s^2^(Fo^2^)+(0.0167P)^2^+2.6337P] where P=(Fo^2^+2Fc^2^)/3'
_refine_ls_weighting_scheme calc
_refine_ls_wR_factor_gt 0.0439
_refine_ls_wR_factor_ref 0.0463
_reflns_number_gt 8741
_reflns_number_total 10342
_reflns_threshold_expression >2sigma(I)
_cod_data_source_file ic801140u_si_001_2.cif
_cod_data_source_block jjm99
_cod_original_sg_symbol_H-M 'P 21/c'
_cod_database_code 4306296

loop_
_symmetry_equiv_pos_as_xyz
'x, y, z'
'-x, y+1/2, -z+1/2'
'-x, -y, -z'
'x, -y-1/2, z-1/2'

loop_
_atom_site_label
_atom_site_type_symbol
_atom_site_fract_x
_atom_site_fract_y
_atom_site_fract_z
_atom_site_U_iso_or_equiv
_atom_site_adp_type
_atom_site_occupancy
_atom_site_symmetry_multiplicity
_atom_site_calc_flag
_atom_site_refinement_flags
_atom_site_disorder_assembly
_atom_site_disorder_group
K1 K 0.63180(4) 0.66970(3) 0.601809(19) 0.01597(8) Uani 1 1 d . . .
K2 K 0.39673(3) 0.58414(3) 0.449894(17) 0.01392(8) Uani 1 1 d . . .
K3 K 0.65090(3) 0.42738(3) 0.351858(17) 0.01370(8) Uani 1 1 d . . .
I1 I 0.286706(12) 1.074453(8) 0.530596(6) 0.02142(3) Uani 1 1 d . . .
I2 I -0.031631(12) 0.473115(10) 0.116279(6) 0.02764(4) Uani 1 1 d . . .
I3 I 1.070740(12) 0.687747(9) 0.391844(7) 0.02439(4) Uani 1 1 d . . .
O1 O 0.38663(12) 0.67484(8) 0.55917(6) 0.0157(3) Uani 1 1 d . . .
O2 O 0.42182(12) 0.48086(9) 0.34380(6) 0.0179(3) Uani 1 1 d . . .
O3 O 0.63294(11) 0.57179(8) 0.50099(6) 0.0160(3) Uani 1 1 d . . .
O4 O 0.88075(11) 0.70970(9) 0.63717(6) 0.0194(3) Uani 1 1 d . . .
O5 O 1.10637(11) 0.62701(9) 0.63756(6) 0.0183(3) Uani 1 1 d . . .
O6 O 0.38312(13) 0.72222(9) 0.36328(6) 0.0186(3) Uani 1 1 d . . .
O7 O 0.36699(12) 0.81702(9) 0.25111(6) 0.0188(3) Uani 1 1 d . . .
O8 O 0.68745(13) 0.52792(9) 0.25290(6) 0.0214(3) Uani 1 1 d . . .
O9 O 0.65917(13) 0.67926(9) 0.17762(7) 0.0261(3) Uani 1 1 d . . .
C1 C 0.36570(15) 0.75840(12) 0.55387(8) 0.0130(3) Uani 1 1 d . . .
C2 C 0.30076(16) 0.80411(12) 0.59198(8) 0.0156(4) Uani 1 1 d . . .
H2 H 0.2720 0.7727 0.6228 0.019 Uiso 1 1 calc R . .
C3 C 0.27804(17) 0.89278(13) 0.58574(9) 0.0170(4) Uani 1 1 d . . .
H3 H 0.2341 0.9213 0.6119 0.020 Uiso 1 1 calc R . .
C4 C 0.31959(17) 0.93986(12) 0.54121(9) 0.0150(4) Uani 1 1 d . . .
C5 C 0.38578(17) 0.89873(12) 0.50394(8) 0.0166(4) Uani 1 1 d . . .
H5 H 0.4153 0.9313 0.4739 0.020 Uiso 1 1 calc R . .
C6 C 0.40883(17) 0.81039(12) 0.51044(8) 0.0153(4) Uani 1 1 d . . .
H6 H 0.4554 0.7834 0.4848 0.018 Uiso 1 1 calc R . .
C7 C 0.32918(16) 0.47970(12) 0.29537(8) 0.0146(4) Uani 1 1 d . . .
C8 C 0.23124(17) 0.54004(12) 0.28821(9) 0.0173(4) Uani 1 1 d . . .
H8 H 0.2349 0.5837 0.3192 0.021 Uiso 1 1 calc R . .
C9 C 0.13050(18) 0.53800(13) 0.23801(9) 0.0195(4) Uani 1 1 d . . .
H9 H 0.0668 0.5798 0.2350 0.023 Uiso 1 1 calc R . .
C10 C 0.12229(17) 0.47536(13) 0.19223(8) 0.0174(4) Uani 1 1 d . . .
C11 C 0.21632(18) 0.41549(13) 0.19666(9) 0.0187(4) Uani 1 1 d . . .
H11 H 0.2115 0.3727 0.1650 0.022 Uiso 1 1 calc R . .
C12 C 0.31771(17) 0.41742(13) 0.24699(9) 0.0176(4) Uani 1 1 d . . .
H12 H 0.3812 0.3757 0.2490 0.021 Uiso 1 1 calc R . .
C13 C 0.72178(15) 0.59496(12) 0.47607(8) 0.0122(3) Uani 1 1 d . . .
C14 C 0.81132(16) 0.53523(12) 0.46559(8) 0.0136(3) Uani 1 1 d . . .
H14 H 0.8044 0.4755 0.4757 0.016 Uiso 1 1 calc R . .
C15 C 0.90817(16) 0.56116(12) 0.44118(8) 0.0140(3) Uani 1 1 d . . .
H15 H 0.9665 0.5194 0.4346 0.017 Uiso 1 1 calc R . .
C16 C 0.92043(16) 0.64805(12) 0.42625(8) 0.0145(4) Uani 1 1 d . . .
C17 C 0.83430(17) 0.70855(12) 0.43436(8) 0.0158(4) Uani 1 1 d . . .
H17 H 0.8420 0.7679 0.4235 0.019 Uiso 1 1 calc R . .
C18 C 0.73689(17) 0.68227(12) 0.45830(9) 0.0154(4) Uani 1 1 d . . .
H18 H 0.6777 0.7245 0.4630 0.019 Uiso 1 1 calc R . .
C19 C 0.96515(18) 0.74610(13) 0.60448(9) 0.0201(4) Uani 1 1 d . . .
H19A H 1.0210 0.7874 0.6320 0.024 Uiso 1 1 calc R . .
H19B H 0.9195 0.7786 0.5675 0.024 Uiso 1 1 calc R . .
C20 C 1.03854(18) 0.67431(13) 0.58442(9) 0.0193(4) Uani 1 1 d . . .
H20A H 0.9826 0.6340 0.5561 0.023 Uiso 1 1 calc R . .
H20B H 1.0960 0.6995 0.5613 0.023 Uiso 1 1 calc R . .
C21 C 1.02323(17) 0.59170(13) 0.67117(9) 0.0179(4) Uani 1 1 d . . .
H21A H 1.0702 0.5608 0.7087 0.022 Uiso 1 1 calc R . .
H21B H 0.9686 0.5488 0.6446 0.022 Uiso 1 1 calc R . .
C22 C 0.94718(17) 0.66240(13) 0.69044(9) 0.0186(4) Uani 1 1 d . . .
H22A H 0.8887 0.6362 0.7126 0.022 Uiso 1 1 calc R . .
H22B H 1.0013 0.7029 0.7195 0.022 Uiso 1 1 calc R . .
C23 C 0.33993(18) 0.81017(12) 0.35603(9) 0.0175(4) Uani 1 1 d . . .
H23A H 0.4095 0.8507 0.3708 0.021 Uiso 1 1 calc R . .
H23B H 0.2796 0.8197 0.3816 0.021 Uiso 1 1 calc R . .
C24 C 0.28072(17) 0.82878(13) 0.28864(9) 0.0201(4) Uani 1 1 d . . .
H24A H 0.2101 0.7891 0.2741 0.024 Uiso 1 1 calc R . .
H24B H 0.2497 0.8895 0.2844 0.024 Uiso 1 1 calc R . .
C25 C 0.4113(2) 0.72919(13) 0.25763(9) 0.0218(4) Uani 1 1 d . . .
H25A H 0.4733 0.7212 0.2327 0.026 Uiso 1 1 calc R . .
H25B H 0.3425 0.6886 0.2413 0.026 Uiso 1 1 calc R . .
C26 C 0.46837(19) 0.70785(14) 0.32521(9) 0.0219(4) Uani 1 1 d . . .
H26A H 0.4950 0.6461 0.3287 0.026 Uiso 1 1 calc R . .
H26B H 0.5419 0.7448 0.3403 0.026 Uiso 1 1 calc R . .
C27 C 0.57971(18) 0.54228(13) 0.20406(9) 0.0199(4) Uani 1 1 d . . .
H27A H 0.5166 0.5720 0.2213 0.024 Uiso 1 1 calc R . .
H27B H 0.5458 0.4855 0.1867 0.024 Uiso 1 1 calc R . .
C28 C 0.60895(18) 0.59688(14) 0.15319(9) 0.0229(4) Uani 1 1 d . . .
H28A H 0.6688 0.5658 0.1344 0.028 Uiso 1 1 calc R . .
H28B H 0.5333 0.6066 0.1201 0.028 Uiso 1 1 calc R . .
C29 C 0.76838(18) 0.66450(14) 0.22473(10) 0.0244(4) Uani 1 1 d . . .
H29A H 0.8032 0.7211 0.2420 0.029 Uiso 1 1 calc R . .
H29B H 0.8299 0.6349 0.2063 0.029 Uiso 1 1 calc R . .
C30 C 0.74206(19) 0.60921(13) 0.27610(9) 0.0218(4) Uani 1 1 d . . .
H30A H 0.8195 0.5980 0.3076 0.026 Uiso 1 1 calc R . .
H30B H 0.6860 0.6411 0.2968 0.026 Uiso 1 1 calc R . .

loop_
_atom_site_aniso_label
_atom_site_aniso_U_11
_atom_site_aniso_U_22
_atom_site_aniso_U_33
_atom_site_aniso_U_23
_atom_site_aniso_U_13
_atom_site_aniso_U_12
K1 0.01389(17) 0.0152(2) 0.01848(19) -0.00372(15) 0.00313(15) -0.00127(15)
K2 0.01531(17) 0.01279(19) 0.01345(17) 0.00108(14) 0.00301(14) 0.00035(15)
K3 0.01361(17) 0.01442(19) 0.01358(17) 0.00191(14) 0.00424(14) 0.00050(15)
I1 0.02762(7) 0.01150(6) 0.02669(7) 0.00021(5) 0.00949(5) 0.00341(5)
I2 0.02128(7) 0.03472(8) 0.02214(7) 0.00196(6) -0.00436(5) -0.00381(6)
I3 0.02115(6) 0.02528(7) 0.03167(7) 0.00245(6) 0.01608(5) -0.00145(5)
O1 0.0187(6) 0.0119(6) 0.0166(6) 0.0017(5) 0.0047(5) 0.0024(5)
O2 0.0159(6) 0.0205(7) 0.0160(6) -0.0002(5) 0.0013(5) 0.0029(5)
O3 0.0135(6) 0.0173(7) 0.0185(6) -0.0005(5) 0.0066(5) -0.0019(5)
O4 0.0134(6) 0.0240(7) 0.0206(7) 0.0004(6) 0.0033(5) 0.0032(6)
O5 0.0128(6) 0.0238(7) 0.0192(7) -0.0014(6) 0.0054(5) 0.0001(5)
O6 0.0286(7) 0.0143(7) 0.0140(6) 0.0035(5) 0.0075(5) 0.0032(6)
O7 0.0231(7) 0.0176(7) 0.0162(6) 0.0064(5) 0.0055(5) 0.0020(6)
O8 0.0292(7) 0.0140(7) 0.0187(7) 0.0042(5) 0.0009(6) -0.0036(6)
O9 0.0199(7) 0.0209(8) 0.0337(8) 0.0150(6) -0.0008(6) -0.0022(6)
C1 0.0107(8) 0.0139(9) 0.0130(8) -0.0001(7) 0.0001(6) 0.0013(7)
C2 0.0157(8) 0.0168(9) 0.0155(9) 0.0009(7) 0.0060(7) -0.0010(7)
C3 0.0163(8) 0.0176(9) 0.0190(9) -0.0039(7) 0.0082(7) 0.0009(7)
C4 0.0167(8) 0.0095(9) 0.0184(9) -0.0016(7) 0.0031(7) 0.0021(7)
C5 0.0218(9) 0.0144(9) 0.0142(9) 0.0009(7) 0.0055(7) -0.0005(7)
C6 0.0186(9) 0.0156(9) 0.0130(8) -0.0016(7) 0.0066(7) 0.0006(7)
C7 0.0161(8) 0.0141(9) 0.0149(8) 0.0024(7) 0.0063(7) -0.0001(7)
C8 0.0178(9) 0.0146(9) 0.0199(9) -0.0023(7) 0.0054(7) 0.0020(7)
C9 0.0185(9) 0.0162(10) 0.0232(10) 0.0034(8) 0.0040(7) 0.0043(8)
C10 0.0156(8) 0.0209(10) 0.0147(9) 0.0035(7) 0.0016(7) -0.0031(8)
C11 0.0249(10) 0.0190(10) 0.0141(9) -0.0008(7) 0.0082(7) -0.0014(8)
C12 0.0191(9) 0.0173(10) 0.0184(9) -0.0001(7) 0.0082(7) 0.0039(8)
C13 0.0123(8) 0.0135(9) 0.0099(8) -0.0019(6) 0.0005(6) -0.0010(7)
C14 0.0165(8) 0.0104(9) 0.0134(8) -0.0011(7) 0.0024(7) 0.0003(7)
C15 0.0149(8) 0.0145(9) 0.0129(8) -0.0030(7) 0.0041(7) 0.0029(7)
C16 0.0144(8) 0.0167(9) 0.0139(8) -0.0008(7) 0.0061(7) -0.0014(7)
C17 0.0193(9) 0.0117(9) 0.0170(9) 0.0018(7) 0.0057(7) 0.0004(7)
C18 0.0153(8) 0.0128(9) 0.0189(9) -0.0002(7) 0.0054(7) 0.0037(7)
C19 0.0205(9) 0.0185(10) 0.0203(10) 0.0009(8) 0.0029(8) -0.0009(8)
C20 0.0199(9) 0.0220(10) 0.0164(9) -0.0017(7) 0.0049(7) -0.0040(8)
C21 0.0169(9) 0.0198(10) 0.0177(9) 0.0002(7) 0.0056(7) 0.0001(8)
C22 0.0158(9) 0.0241(10) 0.0163(9) -0.0020(8) 0.0049(7) 0.0010(8)
C23 0.0217(9) 0.0135(9) 0.0180(9) 0.0015(7) 0.0062(7) 0.0004(7)
C24 0.0172(9) 0.0213(10) 0.0213(10) 0.0058(8) 0.0034(8) 0.0021(8)
C25 0.0336(11) 0.0174(10) 0.0162(9) 0.0010(7) 0.0094(8) 0.0017(9)
C26 0.0277(10) 0.0209(10) 0.0190(10) 0.0048(8) 0.0094(8) 0.0086(8)
C27 0.0196(9) 0.0141(9) 0.0249(10) -0.0022(8) 0.0032(8) -0.0012(8)
C28 0.0208(9) 0.0258(11) 0.0194(10) 0.0038(8) -0.0008(8) 0.0020(8)
C29 0.0185(9) 0.0214(11) 0.0302(11) 0.0081(9) -0.0002(8) -0.0040(8)
C30 0.0266(10) 0.0193(10) 0.0179(9) -0.0007(8) 0.0020(8) -0.0030(8)

loop_
_atom_type_symbol
_atom_type_description
_atom_type_scat_dispersion_real
_atom_type_scat_dispersion_imag
_atom_type_scat_source
C C 0.0033 0.0016 'International Tables Vol C Tables 4.2.6.8 and 6.1.1.4'
H H 0.0000 0.0000 'International Tables Vol C Tables 4.2.6.8 and 6.1.1.4'
O O 0.0106 0.0060 'International Tables Vol C Tables 4.2.6.8 and 6.1.1.4'
K K 0.2009 0.2494 'International Tables Vol C Tables 4.2.6.8 and 6.1.1.4'
I I -0.4742 1.8119 'International Tables Vol C Tables 4.2.6.8 and 6.1.1.4'

loop_
_geom_angle_atom_site_label_1
_geom_angle_atom_site_label_2
_geom_angle_atom_site_label_3
_geom_angle
_geom_angle_site_symmetry_1
_geom_angle_site_symmetry_3
_geom_angle_publ_flag
O3 K1 O1 86.07(4) . . ?
O3 K1 O2 86.39(4) . 3_666 ?
O1 K1 O2 82.27(4) . 3_666 ?
O3 K1 O4 98.86(4) . . ?
O1 K1 O4 165.14(4) . . ?
O2 K1 O4 111.91(4) 3_666 . ?
O3 K1 O9 157.74(5) . 4_576 ?
O1 K1 O9 98.15(4) . 4_576 ?
O2 K1 O9 115.80(5) 3_666 4_576 ?
O4 K1 O9 72.12(4) . 4_576 ?
O3 K1 C7 99.34(5) . 3_666 ?
O1 K1 C7 103.14(4) . 3_666 ?
O2 K1 C7 23.94(4) 3_666 3_666 ?
O4 K1 C7 89.95(4) . 3_666 ?
O9 K1 C7 100.93(5) 4_576 3_666 ?
O3 K1 C12 122.91(4) . 3_666 ?
O1 K1 C12 105.37(4) . 3_666 ?
O2 K1 C12 42.66(4) 3_666 3_666 ?
O4 K1 C12 83.81(4) . 3_666 ?
O9 K1 C12 77.21(5) 4_576 3_666 ?
C7 K1 C12 23.74(5) 3_666 3_666 ?
O3 K1 K3 99.78(3) . 3_666 ?
O1 K1 K3 42.84(3) . 3_666 ?
O2 K1 K3 43.69(3) 3_666 3_666 ?
O4 K1 K3 147.60(3) . 3_666 ?
O9 K1 K3 98.03(3) 4_576 3_666 ?
C7 K1 K3 61.00(3) 3_666 3_666 ?
C12 K1 K3 63.81(3) 3_666 3_666 ?
O3 K1 K2 40.96(3) . 3_666 ?
O1 K1 K2 85.61(3) . 3_666 ?
O2 K1 K2 45.66(3) 3_666 3_666 ?
O4 K1 K2 107.34(3) . 3_666 ?
O9 K1 K2 160.67(4) 4_576 3_666 ?
C7 K1 K2 59.83(3) 3_666 3_666 ?
C12 K1 K2 83.50(3) 3_666 3_666 ?
K3 K1 K2 71.850(11) 3_666 3_666 ?
O3 K2 O3 88.35(4) . 3_666 ?
O3 K2 O1 84.76(4) . . ?
O3 K2 O1 93.42(4) 3_666 . ?
O3 K2 O6 103.37(4) . . ?
O3 K2 O6 161.52(4) 3_666 . ?
O1 K2 O6 101.73(4) . . ?
O3 K2 O2 91.53(4) . . ?
O3 K2 O2 83.38(4) 3_666 . ?
O1 K2 O2 175.18(4) . . ?
O6 K2 O2 82.09(4) . . ?
O3 K2 K2 44.69(3) . 3_666 ?
O3 K2 K2 43.66(3) 3_666 3_666 ?
O1 K2 K2 88.80(3) . 3_666 ?
O6 K2 K2 145.79(3) . 3_666 ?
O2 K2 K2 86.40(3) . 3_666 ?
O3 K2 I3 159.75(3) . 1_455 ?
O3 K2 I3 107.39(3) 3_666 1_455 ?
O1 K2 I3 81.71(3) . 1_455 ?
O6 K2 I3 65.09(3) . 1_455 ?
O2 K2 I3 102.67(3) . 1_455 ?
K2 K2 I3 149.113(17) 3_666 1_455 ?
O3 K2 K1 93.22(3) . 3_666 ?
O3 K2 K1 41.13(3) 3_666 3_666 ?
O1 K2 K1 134.54(3) . 3_666 ?
O6 K2 K1 122.69(3) . 3_666 ?
O2 K2 K1 42.47(3) . 3_666 ?
K2 K2 K1 60.579(12) 3_666 3_666 ?
I3 K2 K1 107.013(11) 1_455 3_666 ?
O3 K2 K3 85.42(3) . 3_666 ?
O3 K2 K3 61.33(3) 3_666 3_666 ?
O1 K2 K3 32.11(3) . 3_666 ?
O6 K2 K3 132.90(3) . 3_666 ?
O2 K2 K3 144.62(3) . 3_666 ?
K2 K2 K3 66.878(12) 3_666 3_666 ?
I3 K2 K3 90.996(10) 1_455 3_666 ?
K1 K2 K3 102.428(11) 3_666 3_666 ?
O1 K3 O2 84.86(4) 3_666 . ?
O1 K3 O8 176.78(4) 3_666 . ?
O2 K3 O8 95.53(4) . . ?
O1 K3 O7 104.69(4) 3_666 2_645 ?
O2 K3 O7 104.43(4) . 2_645 ?
O8 K3 O7 72.12(4) . 2_645 ?
O1 K3 O5 94.87(4) 3_666 3_766 ?
O2 K3 O5 178.89(4) . 3_766 ?
O8 K3 O5 84.80(4) . 3_766 ?
O7 K3 O5 76.68(4) 2_645 3_766 ?
O1 K3 K1 44.16(3) 3_666 3_666 ?
O2 K3 K1 45.17(3) . 3_666 ?
O8 K3 K1 134.91(3) . 3_666 ?
O7 K3 K1 94.42(3) 2_645 3_666 ?
O5 K3 K1 134.97(3) 3_766 3_666 ?
O1 K3 K2 34.71(3) 3_666 3_666 ?
O2 K3 K2 75.17(3) . 3_666 ?
O8 K3 K2 148.44(3) . 3_666 ?
O7 K3 K2 139.20(3) 2_645 3_666 ?
O5 K3 K2 104.00(3) 3_766 3_666 ?
K1 K3 K2 55.700(9) 3_666 3_666 ?
C16 I3 K2 122.18(5) . 1_655 ?
C1 O1 K3 126.67(11) . 3_666 ?
C1 O1 K1 102.00(10) . . ?
K3 O1 K1 93.01(4) 3_666 . ?
C1 O1 K2 116.90(11) . . ?
K3 O1 K2 113.18(5) 3_666 . ?
K1 O1 K2 92.30(4) . . ?
C7 O2 K3 128.31(11) . . ?
C7 O2 K1 97.67(11) . 3_666 ?
K3 O2 K1 91.14(4) . 3_666 ?
C7 O2 K2 117.40(11) . . ?
K3 O2 K2 113.05(4) . . ?
K1 O2 K2 91.87(4) 3_666 . ?
C13 O3 K2 126.56(11) . . ?
C13 O3 K2 126.73(11) . 3_666 ?
K2 O3 K2 91.65(4) . 3_666 ?
C13 O3 K1 110.70(10) . . ?
K2 O3 K1 96.50(4) . . ?
K2 O3 K1 97.91(4) 3_666 . ?
C22 O4 C19 109.51(14) . . ?
C22 O4 K1 114.27(11) . . ?
C19 O4 K1 133.09(11) . . ?
C21 O5 C20 109.35(14) . . ?
C21 O5 K3 125.76(11) . 3_766 ?
C20 O5 K3 122.33(10) . 3_766 ?
C23 O6 C26 109.58(14) . . ?
C23 O6 K2 138.02(11) . . ?
C26 O6 K2 110.17(10) . . ?
C24 O7 C25 109.14(14) . . ?
C24 O7 K3 117.83(10) . 2_655 ?
C25 O7 K3 127.30(11) . 2_655 ?
C30 O8 C27 110.43(14) . . ?
C30 O8 K3 109.39(10) . . ?
C27 O8 K3 114.91(11) . . ?
C29 O9 C28 109.13(15) . . ?
C29 O9 K1 121.04(11) . 4_575 ?
C28 O9 K1 121.30(11) . 4_575 ?
O1 C1 C6 122.05(16) . . ?
O1 C1 C2 122.58(16) . . ?
C6 C1 C2 115.36(16) . . ?
C3 C2 C1 122.24(17) . . ?
C3 C2 H2 118.9 . . ?
C1 C2 H2 118.9 . . ?
C2 C3 C4 119.80(17) . . ?
C2 C3 H3 120.1 . . ?
C4 C3 H3 120.1 . . ?
C5 C4 C3 120.16(17) . . ?
C5 C4 I1 119.09(14) . . ?
C3 C4 I1 120.74(13) . . ?
C6 C5 C4 119.93(17) . . ?
C6 C5 H5 120.0 . . ?
C4 C5 H5 120.0 . . ?
C5 C6 C1 122.46(17) . . ?
C5 C6 H6 118.8 . . ?
C1 C6 H6 118.8 . . ?
O2 C7 C12 122.75(17) . . ?
O2 C7 C8 121.96(17) . . ?
C12 C7 C8 115.28(17) . . ?
O2 C7 K1 58.39(9) . 3_666 ?
C12 C7 K1 91.47(11) . 3_666 ?
C8 C7 K1 121.46(12) . 3_666 ?
C9 C8 C7 122.64(18) . . ?
C9 C8 H8 118.7 . . ?
C7 C8 H8 118.7 . . ?
C10 C9 C8 120.16(18) . . ?
C10 C9 H9 119.9 . . ?
C8 C9 H9 119.9 . . ?
C9 C10 C11 119.45(17) . . ?
C9 C10 I2 119.65(14) . . ?
C11 C10 I2 120.90(14) . . ?
C10 C11 C12 120.55(18) . . ?
C10 C11 H11 119.7 . . ?
C12 C11 H11 119.7 . . ?
C11 C12 C7 121.92(17) . . ?
C11 C12 K1 131.97(13) . 3_666 ?
C7 C12 K1 64.79(10) . 3_666 ?
C11 C12 H12 119.0 . . ?
C7 C12 H12 119.0 . . ?
K1 C12 H12 75.5 3_666 . ?
O3 C13 C18 122.07(16) . . ?
O3 C13 C14 122.51(16) . . ?
C18 C13 C14 115.41(16) . . ?
C15 C14 C13 122.07(17) . . ?
C15 C14 H14 119.0 . . ?
C13 C14 H14 119.0 . . ?
C14 C15 C16 120.06(17) . . ?
C14 C15 H15 120.0 . . ?
C16 C15 H15 120.0 . . ?
C17 C16 C15 120.15(17) . . ?
C17 C16 I3 119.95(14) . . ?
C15 C16 I3 119.89(13) . . ?
C16 C17 C18 119.65(17) . . ?
C16 C17 H17 120.2 . . ?
C18 C17 H17 120.2 . . ?
C17 C18 C13 122.61(17) . . ?
C17 C18 H18 118.7 . . ?
C13 C18 H18 118.7 . . ?
O4 C19 C20 109.68(16) . . ?
O4 C19 H19A 109.7 . . ?
C20 C19 H19A 109.7 . . ?
O4 C19 H19B 109.7 . . ?
C20 C19 H19B 109.7 . . ?
H19A C19 H19B 108.2 . . ?
O5 C20 C19 110.51(15) . . ?
O5 C20 H20A 109.5 . . ?
C19 C20 H20A 109.5 . . ?
O5 C20 H20B 109.5 . . ?
C19 C20 H20B 109.5 . . ?
H20A C20 H20B 108.1 . . ?
O5 C21 C22 110.99(16) . . ?
O5 C21 H21A 109.4 . . ?
C22 C21 H21A 109.4 . . ?
O5 C21 H21B 109.4 . . ?
C22 C21 H21B 109.4 . . ?
H21A C21 H21B 108.0 . . ?
O4 C22 C21 110.65(15) . . ?
O4 C22 H22A 109.5 . . ?
C21 C22 H22A 109.5 . . ?
O4 C22 H22B 109.5 . . ?
C21 C22 H22B 109.5 . . ?
H22A C22 H22B 108.1 . . ?
O6 C23 C24 110.35(15) . . ?
O6 C23 H23A 109.6 . . ?
C24 C23 H23A 109.6 . . ?
O6 C23 H23B 109.6 . . ?
C24 C23 H23B 109.6 . . ?
H23A C23 H23B 108.1 . . ?
O7 C24 C23 110.43(15) . . ?
O7 C24 H24A 109.6 . . ?
C23 C24 H24A 109.6 . . ?
O7 C24 H24B 109.6 . . ?
C23 C24 H24B 109.6 . . ?
H24A C24 H24B 108.1 . . ?
O7 C25 C26 110.99(16) . . ?
O7 C25 H25A 109.4 . . ?
C26 C25 H25A 109.4 . . ?
O7 C25 H25B 109.4 . . ?
C26 C25 H25B 109.4 . . ?
H25A C25 H25B 108.0 . . ?
O6 C26 C25 111.14(16) . . ?
O6 C26 H26A 109.4 . . ?
C25 C26 H26A 109.4 . . ?
O6 C26 H26B 109.4 . . ?
C25 C26 H26B 109.4 . . ?
H26A C26 H26B 108.0 . . ?
O8 C27 C28 110.77(16) . . ?
O8 C27 H27A 109.5 . . ?
C28 C27 H27A 109.5 . . ?
O8 C27 H27B 109.5 . . ?
C28 C27 H27B 109.5 . . ?
H27A C27 H27B 108.1 . . ?
O9 C28 C27 110.24(16) . . ?
O9 C28 H28A 109.6 . . ?
C27 C28 H28A 109.6 . . ?
O9 C28 H28B 109.6 . . ?
C27 C28 H28B 109.6 . . ?
H28A C28 H28B 108.1 . . ?
O9 C29 C30 110.65(16) . . ?
O9 C29 H29A 109.5 . . ?
C30 C29 H29A 109.5 . . ?
O9 C29 H29B 109.5 . . ?
C30 C29 H29B 109.5 . . ?
H29A C29 H29B 108.1 . . ?
O8 C30 C29 111.48(16) . . ?
O8 C30 H30A 109.3 . . ?
C29 C30 H30A 109.3 . . ?
O8 C30 H30B 109.3 . . ?
C29 C30 H30B 109.3 . . ?
H30A C30 H30B 108.0 . . ?

loop_
_geom_bond_atom_site_label_1
_geom_bond_atom_site_label_2
_geom_bond_distance
_geom_bond_site_symmetry_2
_geom_bond_publ_flag
K1 O3 2.6862(13) . ?
K1 O1 2.6870(13) . ?
K1 O2 2.7324(14) 3_666 ?
K1 O4 2.7824(14) . ?
K1 O9 2.8298(14) 4_576 ?
K1 C7 3.1798(18) 3_666 ?
K1 C12 3.5134(19) 3_666 ?
K1 K3 3.8519(6) 3_666 ?
K1 K2 4.0449(6) 3_666 ?
K2 O3 2.6276(13) . ?
K2 O3 2.6770(14) 3_666 ?
K2 O1 2.8090(13) . ?
K2 O6 2.8312(13) . ?
K2 O2 2.8945(14) . ?
K2 K2 3.8046(8) 3_666 ?
K2 I3 3.9113(5) 1_455 ?
K2 K1 4.0448(6) 3_666 ?
K2 K3 4.5351(6) 3_666 ?
K3 O1 2.6225(13) 3_666 ?
K3 O2 2.6612(13) . ?
K3 O8 2.7812(14) . ?
K3 O7 2.8014(13) 2_645 ?
K3 O5 2.8023(13) 3_766 ?
K3 K1 3.8519(6) 3_666 ?
K3 K2 4.5351(6) 3_666 ?
I1 C4 2.0984(18) . ?
I2 C10 2.1018(18) . ?
I3 C16 2.0957(18) . ?
I3 K2 3.9114(5) 1_655 ?
O1 C1 1.302(2) . ?
O1 K3 2.6225(13) 3_666 ?
O2 C7 1.302(2) . ?
O2 K1 2.7324(14) 3_666 ?
O3 C13 1.296(2) . ?
O3 K2 2.6769(13) 3_666 ?
O4 C22 1.431(2) . ?
O4 C19 1.432(2) . ?
O5 C21 1.428(2) . ?
O5 C20 1.434(2) . ?
O5 K3 2.8023(13) 3_766 ?
O6 C23 1.428(2) . ?
O6 C26 1.431(2) . ?
O7 C24 1.426(2) . ?
O7 C25 1.430(2) . ?
O7 K3 2.8015(13) 2_655 ?
O8 C30 1.428(2) . ?
O8 C27 1.433(2) . ?
O9 C29 1.424(2) . ?
O9 C28 1.434(3) . ?
O9 K1 2.8298(14) 4_575 ?
C1 C6 1.417(3) . ?
C1 C2 1.421(2) . ?
C2 C3 1.383(3) . ?
C2 H2 0.9500 . ?
C3 C4 1.386(3) . ?
C3 H3 0.9500 . ?
C4 C5 1.383(3) . ?
C5 C6 1.379(3) . ?
C5 H5 0.9500 . ?
C6 H6 0.9500 . ?
C7 C12 1.415(3) . ?
C7 C8 1.415(3) . ?
C7 K1 3.1798(18) 3_666 ?
C8 C9 1.382(3) . ?
C8 H8 0.9500 . ?
C9 C10 1.381(3) . ?
C9 H9 0.9500 . ?
C10 C11 1.383(3) . ?
C11 C12 1.389(3) . ?
C11 H11 0.9500 . ?
C12 K1 3.5134(19) 3_666 ?
C12 H12 0.9500 . ?
C13 C18 1.416(3) . ?
C13 C14 1.417(2) . ?
C14 C15 1.380(3) . ?
C14 H14 0.9500 . ?
C15 C16 1.386(3) . ?
C15 H15 0.9500 . ?
C16 C17 1.380(3) . ?
C17 C18 1.381(3) . ?
C17 H17 0.9500 . ?
C18 H18 0.9500 . ?
C19 C20 1.502(3) . ?
C19 H19A 0.9900 . ?
C19 H19B 0.9900 . ?
C20 H20A 0.9900 . ?
C20 H20B 0.9900 . ?
C21 C22 1.501(3) . ?
C21 H21A 0.9900 . ?
C21 H21B 0.9900 . ?
C22 H22A 0.9900 . ?
C22 H22B 0.9900 . ?
C23 C24 1.505(3) . ?
C23 H23A 0.9900 . ?
C23 H23B 0.9900 . ?
C24 H24A 0.9900 . ?
C24 H24B 0.9900 . ?
C25 C26 1.513(3) . ?
C25 H25A 0.9900 . ?
C25 H25B 0.9900 . ?
C26 H26A 0.9900 . ?
C26 H26B 0.9900 . ?
C27 C28 1.497(3) . ?
C27 H27A 0.9900 . ?
C27 H27B 0.9900 . ?
C28 H28A 0.9900 . ?
C28 H28B 0.9900 . ?
C29 C30 1.500(3) . ?
C29 H29A 0.9900 . ?
C29 H29B 0.9900 . ?
C30 H30A 0.9900 . ?
C30 H30B 0.9900 . ?
